data_4502575
loop_
_publ_author_name
'Ritchie, Chris'
'Boskovic, Colette'

_publ_section_title
;
 Disassembly and Reassembly of Polyoxometalates: The Formation of Chains
 from an Adaptable Precursor
;
_journal_issue 2
_journal_name_full 'Crystal Growth &amp; Design'
_journal_page_first 488
_journal_paper_doi 10.1021/cg901400k
_journal_volume 10
_journal_year 2010
_chemical_formula_moiety 'K2, Na2, (H96 Dy8 As4 W44 O198 C8 N4), 41(H2O) '
_chemical_formula_sum 'C8 H178 As4 Dy8 K2 N4 Na2 O239 W44'
_chemical_formula_weight 13968.21
_chemical_name_systematic
; 
 ? 
;
_space_group_IT_number 62
_symmetry_cell_setting orthorhombic
_symmetry_space_group_name_Hall '-P 2ac 2n'
_symmetry_space_group_name_H-M 'P n m a'
_atom_sites_solution_hydrogens none
_atom_sites_solution_primary direct
_atom_sites_solution_secondary difmap
_audit_creation_method SHELXL-97
_cell_angle_alpha 90.00
_cell_angle_beta 90.00
_cell_angle_gamma 90.00
_cell_formula_units_Z 2
_cell_length_a 22.1515(2)
_cell_length_b 19.8626(2)
_cell_length_c 24.6483(2)
_cell_measurement_reflns_used 12915
_cell_measurement_temperature 130(2)
_cell_measurement_theta_max 50.9859
_cell_measurement_theta_min 2.6796
_cell_volume 10844.92(17)
_computing_cell_refinement
; 
CrysAlis RED, Oxford Diffraction Ltd., 
Version 1.171.32.15 (release 10-01-2008 CrysAlis171 .NET) 
(compiled Jan 10 2008,16:37:18) 
;
_computing_data_collection
; 
CrysAlis CCD, Oxford Diffraction Ltd., 
Version 1.171.32.15 (release 10-01-2008 CrysAlis171 .NET) 
(compiled Jan 10 2008,16:37:18) 
;
_computing_data_reduction
; 
CrysAlis RED, Oxford Diffraction Ltd., 
Version 1.171.32.15 (release 10-01-2008 CrysAlis171 .NET) 
(compiled Jan 10 2008,16:37:18) 
;
_computing_structure_refinement 'SHELXL-97 (Sheldrick, 1997)'
_computing_structure_solution 'SHELXS-97 (Sheldrick, 1990)'
_diffrn_ambient_temperature 130(2)
_diffrn_detector_area_resol_mean 16.0711
_diffrn_measured_fraction_theta_full 0.996
_diffrn_measured_fraction_theta_max 0.996
_diffrn_measurement_device_type 'XCalibur S CCD diffractometer'
_diffrn_measurement_method 'omega scans'
_diffrn_radiation_monochromator graphite
_diffrn_radiation_source 'Enhance (Cu) X-ray Source'
_diffrn_radiation_type CuK\a
_diffrn_radiation_wavelength 1.54184
_diffrn_reflns_av_R_equivalents 0.0419
_diffrn_reflns_av_sigmaI/netI 0.0381
_diffrn_reflns_limit_h_max 21
_diffrn_reflns_limit_h_min -22
_diffrn_reflns_limit_k_max 19
_diffrn_reflns_limit_k_min -19
_diffrn_reflns_limit_l_max 24
_diffrn_reflns_limit_l_min -22
_diffrn_reflns_number 20394
_diffrn_reflns_theta_full 50.99
_diffrn_reflns_theta_max 50.99
_diffrn_reflns_theta_min 2.68
_exptl_absorpt_coefficient_mu 58.481
_exptl_absorpt_correction_T_max 0.472
_exptl_absorpt_correction_T_min 0.058
_exptl_absorpt_correction_type analytical
_exptl_absorpt_process_details
; 
CrysAlis RED, Oxford Diffraction Ltd., 
Version 1.171.32.15 (release 10-01-2008 CrysAlis171 .NET) 
(compiled Jan 10 2008,16:37:18) 
Analytical numeric absorption correction using a multifaceted crystal 
   model based on expressions derived by R.C. Clark & J.S. Reid. 
(Clark, R. C. & Reid, J. S. (1995). Acta Cryst. A51, 887-897) 
;
_exptl_crystal_colour Colourless
_exptl_crystal_density_diffrn 4.223
_exptl_crystal_density_method 'not measured'
_exptl_crystal_description Rod
_exptl_crystal_F_000 11928
_exptl_crystal_size_max 0.355
_exptl_crystal_size_mid 0.047
_exptl_crystal_size_min 0.028
_refine_diff_density_max 3.372
_refine_diff_density_min -1.747
_refine_diff_density_rms 0.357
_refine_ls_extinction_method none
_refine_ls_goodness_of_fit_ref 1.037
_refine_ls_hydrogen_treatment none
_refine_ls_matrix_type full
_refine_ls_number_parameters 543
_refine_ls_number_reflns 5994
_refine_ls_number_restraints 0
_refine_ls_restrained_S_all 1.037
_refine_ls_R_factor_all 0.0483
_refine_ls_R_factor_gt 0.0403
_refine_ls_shift/su_max 0.001
_refine_ls_shift/su_mean 0.000
_refine_ls_structure_factor_coef Fsqd
_refine_ls_weighting_details 'calc w=1/[\s^2^(Fo^2^)+(0.0755P)^2^+25.4667P] where P=(Fo^2^+2Fc^2^)/3'
_refine_ls_weighting_scheme calc
_refine_ls_wR_factor_gt 0.1051
_refine_ls_wR_factor_ref 0.1079
_reflns_number_gt 5069
_reflns_number_total 5994
_reflns_threshold_expression >2sigma(I)
_cod_data_source_file cg901400k_si_001.cif
_cod_data_source_block cr112e
_cod_depositor_comments
;
The following automatic conversions were performed:

'_symmetry_cell_setting' value 'Orthorhombic' changed to
'orthorhombic' according to
/home/saulius/struct/CIF-dictionaries/cif_core.dic dictionary named
'cif_core.dic' version 2.4.2 from 2011-04-26.

Automatic conversion script
Id: cif_fix_values 1715 2011-07-08 13:25:40Z adriana 
;
_cod_original_sg_symbol_H-M Pnma
_cod_original_formula_sum 'As4 C8 Dy8 H178 K2 N4 Na2 O239 W44'
_cod_database_code 4502575

loop_
_symmetry_equiv_pos_as_xyz
'x, y, z'
'-x+1/2, -y, z+1/2'
'-x, y+1/2, -z'
'x+1/2, -y+1/2, -z+1/2'
'-x, -y, -z'
'x-1/2, y, -z-1/2'
'x, -y-1/2, z'
'-x-1/2, y-1/2, z-1/2'

loop_
_atom_site_label
_atom_site_type_symbol
_atom_site_fract_x
_atom_site_fract_y
_atom_site_fract_z
_atom_site_U_iso_or_equiv
_atom_site_adp_type
_atom_site_occupancy
_atom_site_symmetry_multiplicity
_atom_site_calc_flag
_atom_site_refinement_flags
W1 W 0.75474(4) 0.15882(4) 0.66829(3) 0.0124(2) Uani 1 1 d .
W2 W 0.60852(4) 0.15662(4) 0.71271(3) 0.0132(2) Uani 1 1 d .
W3 W 0.49800(6) 0.2500 0.62881(5) 0.0127(3) Uani 1 2 d S
W4 W 0.54529(4) 0.16561(4) 0.51791(3) 0.0122(2) Uani 1 1 d .
W5 W 0.64844(4) 0.06550(4) 0.60334(3) 0.0128(2) Uani 1 1 d .
W6 W 0.70171(4) 0.12231(4) 0.46800(3) 0.0133(2) Uani 1 1 d .
W7 W 0.67896(4) 0.12015(4) 0.32413(3) 0.0108(2) Uani 1 1 d .
W8 W 0.51474(4) 0.16577(4) 0.31466(3) 0.0114(2) Uani 1 1 d .
W9 W 0.58574(4) 0.06551(4) 0.20576(3) 0.0125(2) Uani 1 1 d .
W10 W 0.51450(4) 0.15614(4) 0.10999(3) 0.0128(2) Uani 1 1 d .
W11 W 0.43718(5) 0.2500 0.21902(5) 0.0119(3) Uani 1 2 d S
W12 W 0.16723(4) 0.15868(4) 0.38244(3) 0.0136(2) Uani 1 1 d .
As1 As 0.60461(13) 0.2500 0.21954(11) 0.0099(6) Uani 1 2 d S
As2 As 0.66127(13) 0.2500 0.58547(10) 0.0100(6) Uani 1 2 d S
Dy1 Dy 0.82213(7) 0.2500 0.53543(6) 0.0133(4) Uani 1 2 d S
Dy2 Dy 0.77905(6) -0.03026(6) 0.39502(5) 0.0250(3) Uani 1 1 d .
Dy3 Dy 0.27346(7) 0.2500 0.27344(6) 0.0128(4) Uani 1 2 d S
K1 K 0.4757(4) -0.0570(4) 0.1400(4) 0.033(2) Uani 0.50 1 d P
Na1 Na 0.6123(5) 0.2500 0.4049(4) 0.020(2) Uani 1 2 d S
C1 C 0.6051(7) 0.0260(8) 0.4084(7) 0.010(4) Uiso 1 1 d .
C2 C 0.5545(8) -0.0231(9) 0.4180(8) 0.020(5) Uiso 1 1 d .
N1 N 0.5209(7) -0.0372(8) 0.3663(7) 0.032(4) Uiso 1 1 d .
O1 O 0.8148(5) 0.1271(6) 0.7043(5) 0.017(3) Uani 1 1 d .
O2 O 0.7526(7) 0.2500 0.6906(6) 0.009(4) Uiso 1 2 d S
O3 O 0.6903(5) 0.1441(6) 0.7280(5) 0.014(3) Uiso 1 1 d .
O4 O 0.7862(5) 0.1811(6) 0.6040(5) 0.015(3) Uiso 1 1 d .
O5 O 0.7234(5) 0.0710(5) 0.6425(4) 0.010(3) Uiso 1 1 d .
O6 O 0.6622(5) 0.1812(5) 0.6330(4) 0.012(3) Uiso 1 1 d .
O7 O 0.5766(6) 0.1277(6) 0.7717(5) 0.020(3) Uani 1 1 d .
O8 O 0.6151(7) 0.2500 0.7284(6) 0.012(4) Uani 1 2 d S
O9 O 0.5385(5) 0.1836(6) 0.6702(5) 0.014(3) Uiso 1 1 d .
O10 O 0.4270(7) 0.2500 0.6576(7) 0.016(4) Uani 1 2 d S
O11 O 0.5828(7) 0.2500 0.5751(7) 0.014(4) Uiso 1 2 d S
O12 O 0.4852(5) 0.1831(5) 0.5729(5) 0.016(3) Uani 1 1 d .
O13 O 0.5778(5) 0.1017(5) 0.5701(5) 0.017(3) Uani 1 1 d .
O14 O 0.5243(7) 0.2500 0.4865(7) 0.017(4) Uiso 1 2 d S
O15 O 0.5049(6) 0.1119(6) 0.4789(5) 0.022(3) Uani 1 1 d .
O16 O 0.6198(5) 0.1691(6) 0.4875(5) 0.014(3) Uiso 1 1 d .
O17 O 0.6398(6) -0.0199(6) 0.5963(5) 0.023(3) Uani 1 1 d .
O18 O 0.6909(5) 0.0853(6) 0.5390(4) 0.016(3) Uani 1 1 d .
O19 O 0.7515(6) 0.1858(6) 0.4895(5) 0.022(3) Uiso 1 1 d .
O20 O 0.7548(5) 0.0610(6) 0.4445(5) 0.019(3) Uiso 1 1 d .
O21 O 0.6848(5) 0.1562(5) 0.3962(4) 0.009(3) Uiso 1 1 d .
O22 O 0.7305(5) 0.0563(6) 0.3381(5) 0.021(3) Uiso 1 1 d .
O23 O 0.7238(6) 0.1823(5) 0.2937(4) 0.016(3) Uani 1 1 d .
O24 O 0.5968(5) 0.1720(6) 0.3253(5) 0.016(3) Uiso 1 1 d .
O25 O 0.6476(6) 0.0854(6) 0.2578(4) 0.018(3) Uani 1 1 d .
O26 O 0.5057(6) 0.2500 0.3514(6) 0.004(4) Uiso 1 2 d S
O27 O 0.4898(5) 0.1092(6) 0.3623(5) 0.017(3) Uiso 1 1 d .
O28 O 0.5297(5) 0.1025(5) 0.2578(5) 0.012(3) Uiso 1 1 d .
O29 O 0.4402(5) 0.1837(5) 0.2753(4) 0.008(3) Uani 1 1 d .
O30 O 0.5315(7) 0.2500 0.2509(6) 0.009(4) Uani 1 2 d S
O31 O 0.6466(5) 0.0710(6) 0.1498(5) 0.015(3) Uiso 1 1 d .
O32 O 0.5898(5) 0.1800(5) 0.1734(5) 0.013(3) Uani 1 1 d .
O33 O 0.5233(5) 0.0747(5) 0.1507(5) 0.014(3) Uiso 1 1 d .
O34 O 0.5792(5) -0.0191(6) 0.2152(5) 0.015(3) Uiso 1 1 d .
O35 O 0.5872(5) 0.1416(6) 0.0759(5) 0.017(3) Uiso 1 1 d .
O36 O 0.4634(5) 0.1277(5) 0.0626(5) 0.017(3) Uani 1 1 d .
O37 O 0.4601(6) 0.1837(5) 0.1688(5) 0.018(3) Uani 1 1 d .
O38 O 0.5153(7) 0.2500 0.0952(6) 0.007(4) Uiso 1 2 d S
O39 O 0.3582(7) 0.2500 0.2124(6) 0.012(4) Uiso 1 2 d S
O40 O 0.2130(5) 0.1816(5) 0.3283(4) 0.011(3) Uiso 1 1 d .
O41 O 0.2163(5) 0.1281(6) 0.4320(5) 0.021(3) Uiso 1 1 d .
O42 O 0.1588(7) 0.2500 0.4047(6) 0.011(4) Uiso 1 2 d S
O43 O 0.6064(5) 0.0738(5) 0.6725(4) 0.009(3) Uani 1 1 d .
O50 O 0.8735(6) 0.1432(6) 0.5230(5) 0.025(3) Uani 1 1 d .
O51 O 0.8741(8) 0.2500 0.4510(7) 0.026(5) Uiso 1 2 d S
O52 O 0.9104(7) 0.2500 0.5897(7) 0.016(4) Uiso 1 2 d S
O53 O 0.8518(6) -0.0281(7) 0.4681(5) 0.034(4) Uani 1 1 d .
O54 O 0.8642(6) 0.0288(7) 0.3616(6) 0.036(4) Uani 1 1 d .
O55 O 0.8318(11) -0.1322(9) 0.3893(6) 0.090(8) Uani 1 1 d .
O56 O 0.7811(7) -0.0552(7) 0.3031(6) 0.046(4) Uani 1 1 d .
O57 O 0.6882(7) -0.0905(7) 0.3822(7) 0.048(5) Uani 1 1 d .
O58 O 0.7312(8) -0.0704(10) 0.4803(8) 0.085(7) Uani 1 1 d .
O59 O 0.3230(6) 0.1433(6) 0.2784(5) 0.022(3) Uiso 1 1 d .
O60 O 0.3327(8) 0.2500 0.3522(6) 0.019(4) Uani 1 2 d S
O61 O 0.4128(6) 0.0323(7) 0.2413(6) 0.037(4) Uiso 1 1 d .
O62 O 0.4774(16) -0.0331(18) 0.0223(14) 0.067(11) Uiso 0.50 1 d P
O63 O 0.5689(6) -0.1482(7) 0.1581(6) 0.040(4) Uiso 1 1 d .
O70 O 0.6332(5) 0.0421(6) 0.4493(5) 0.019(3) Uiso 1 1 d .
O71 O 0.6127(5) 0.0466(5) 0.3600(4) 0.010(3) Uiso 1 1 d .
O100 O 0.3259(5) 0.0279(6) 0.9305(5) 0.022(3) Uiso 1 1 d .
O101 O 0.4879(19) 0.7500 0.0256(17) 0.044(12) Uiso 0.50 2 d SP
O102 O 0.4724(12) 0.2500 0.7789(11) 0.069(8) Uiso 1 2 d S
O103 O 0.1209(6) 0.8459(7) 0.9238(6) 0.033(4) Uiso 1 1 d .
O104 O 0.1027(7) 0.8871(8) 0.1987(7) 0.053(5) Uiso 1 1 d .
O105 O 0.2972(10) 0.7500 0.1733(9) 0.053(7) Uiso 1 2 d S
O106 O 0.1378(10) 0.8287(11) 0.0351(9) 0.096(7) Uiso 1 1 d .
O107 O 0.254(4) 0.7500 0.019(3) 0.15(3) Uiso 0.50 2 d SP
O108 O 0.3345(7) 0.1598(8) 0.1215(6) 0.044(4) Uiso 1 1 d .
O109 O 0.417(2) 0.831(3) 0.039(2) 0.028(14) Uiso 0.25 1 d P
O110 O 0.7591(5) 0.0265(6) 0.2182(5) 0.021(3) Uiso 1 1 d .

loop_
_atom_site_aniso_label
_atom_site_aniso_U_11
_atom_site_aniso_U_22
_atom_site_aniso_U_33
_atom_site_aniso_U_23
_atom_site_aniso_U_13
_atom_site_aniso_U_12
W1 0.0259(5) 0.0036(4) 0.0079(5) 0.0011(4) -0.0001(4) 0.0004(4)
W2 0.0266(6) 0.0042(5) 0.0089(5) 0.0022(4) 0.0015(4) 0.0002(4)
W3 0.0241(7) 0.0055(6) 0.0084(6) 0.000 0.0011(6) 0.000
W4 0.0246(5) 0.0037(4) 0.0084(5) -0.0006(4) 0.0003(4) -0.0006(4)
W5 0.0276(6) 0.0019(4) 0.0090(5) 0.0002(4) -0.0003(4) -0.0001(4)
W6 0.0265(5) 0.0056(4) 0.0077(5) -0.0019(4) 0.0003(4) 0.0016(4)
W7 0.0229(5) 0.0030(4) 0.0066(4) -0.0002(4) 0.0003(4) 0.0001(4)
W8 0.0222(5) 0.0037(4) 0.0084(5) 0.0010(4) 0.0000(4) -0.0001(4)
W9 0.0266(5) 0.0026(4) 0.0084(5) -0.0013(4) -0.0006(4) 0.0002(4)
W10 0.0256(5) 0.0047(4) 0.0081(5) -0.0007(4) -0.0020(4) -0.0002(4)
W11 0.0221(7) 0.0050(6) 0.0087(6) 0.000 -0.0011(6) 0.000
W12 0.0262(5) 0.0058(4) 0.0088(5) 0.0018(4) -0.0005(4) 0.0002(4)
As1 0.0209(17) 0.0017(13) 0.0073(15) 0.000 0.0019(13) 0.000
As2 0.0233(17) 0.0014(13) 0.0054(14) 0.000 -0.0007(13) 0.000
Dy1 0.0250(10) 0.0072(8) 0.0078(8) 0.000 0.0007(8) 0.000
Dy2 0.0420(8) 0.0133(6) 0.0198(7) -0.0058(5) -0.0051(6) 0.0061(6)
Dy3 0.0241(10) 0.0032(7) 0.0110(8) 0.000 -0.0005(8) 0.000
K1 0.045(6) 0.021(5) 0.034(6) 0.003(4) -0.003(5) -0.001(5)
Na1 0.038(7) 0.008(5) 0.016(6) 0.000 0.000(5) 0.000
O1 0.018(7) 0.010(6) 0.024(7) 0.002(6) -0.001(6) 0.000(6)
O7 0.035(8) 0.015(7) 0.011(7) 0.001(6) -0.002(6) -0.001(6)
O8 0.016(10) 0.007(9) 0.012(9) 0.000 -0.001(8) 0.000
O10 0.020(10) 0.016(9) 0.013(10) 0.000 0.000(8) 0.000
O12 0.024(7) 0.007(6) 0.018(7) -0.005(6) 0.003(6) 0.002(6)
O13 0.032(8) 0.009(6) 0.009(7) 0.002(6) -0.003(6) -0.005(6)
O15 0.041(9) 0.008(6) 0.017(7) 0.002(6) -0.002(7) -0.001(6)
O17 0.046(9) 0.006(7) 0.017(7) 0.000(6) -0.003(7) 0.002(6)
O18 0.033(8) 0.008(6) 0.007(7) 0.001(6) -0.005(6) -0.004(6)
O23 0.032(8) 0.009(6) 0.006(6) 0.000(6) -0.002(6) -0.002(6)
O25 0.038(8) 0.014(6) 0.001(6) 0.000(5) 0.005(6) -0.003(6)
O29 0.013(7) 0.005(6) 0.006(6) 0.006(5) 0.004(5) 0.000(5)
O30 0.015(10) 0.009(8) 0.004(9) 0.000 0.001(8) 0.000
O32 0.019(7) 0.007(6) 0.012(7) -0.006(6) 0.000(6) 0.005(6)
O36 0.029(8) 0.007(6) 0.016(7) -0.004(6) -0.012(6) -0.001(6)
O37 0.037(8) 0.000(6) 0.017(7) -0.003(6) 0.003(6) -0.006(6)
O43 0.012(7) 0.006(6) 0.009(6) 0.003(5) 0.002(5) 0.001(5)
O50 0.028(8) 0.011(6) 0.035(9) -0.006(6) 0.000(7) 0.002(6)
O53 0.043(9) 0.046(9) 0.014(7) -0.009(7) -0.011(7) 0.011(8)
O54 0.024(8) 0.049(9) 0.034(9) 0.013(8) -0.005(7) -0.009(7)
O55 0.19(2) 0.043(11) 0.038(10) -0.022(9) -0.060(13) 0.079(13)
O56 0.077(12) 0.030(8) 0.031(9) -0.012(8) -0.016(9) 0.031(9)
O57 0.043(10) 0.019(8) 0.082(13) 0.008(8) -0.014(9) -0.013(7)
O58 0.078(13) 0.101(16) 0.074(14) 0.075(13) -0.022(11) -0.034(13)
O60 0.031(11) 0.025(10) 0.003(9) 0.000 -0.005(8) 0.000

loop_
_atom_type_symbol
_atom_type_description
_atom_type_scat_dispersion_real
_atom_type_scat_dispersion_imag
_atom_type_scat_source
O O 0.0492 0.0322 'International Tables Vol C Tables 4.2.6.8 and 6.1.1.4'
As As -0.9300 1.0051 'International Tables Vol C Tables 4.2.6.8 and 6.1.1.4'
Dy Dy -9.8046 9.8477 'International Tables Vol C Tables 4.2.6.8 and 6.1.1.4'
W W -5.4734 5.5774 'International Tables Vol C Tables 4.2.6.8 and 6.1.1.4'
C C 0.0181 0.0091 'International Tables Vol C Tables 4.2.6.8 and 6.1.1.4'
N N 0.0311 0.0180 'International Tables Vol C Tables 4.2.6.8 and 6.1.1.4'
K K 0.3868 1.0657 'International Tables Vol C Tables 4.2.6.8 and 6.1.1.4'
Na Na 0.1353 0.1239 'International Tables Vol C Tables 4.2.6.8 and 6.1.1.4'

loop_
_geom_angle_atom_site_label_1
_geom_angle_atom_site_label_2
_geom_angle_atom_site_label_3
_geom_angle
_geom_angle_site_symmetry_1
_geom_angle_site_symmetry_3
O1 W1 O4 104.3(5) . .
O1 W1 O2 102.7(6) . .
O4 W1 O2 91.7(6) . .
O1 W1 O5 96.6(5) . .
O4 W1 O5 94.0(5) . .
O2 W1 O5 157.9(6) . .
O1 W1 O3 96.6(5) . .
O4 W1 O3 159.0(5) . .
O2 W1 O3 84.9(6) . .
O5 W1 O3 82.1(4) . .
O1 W1 O6 165.5(5) . .
O4 W1 O6 87.9(5) . .
O2 W1 O6 84.3(5) . .
O5 W1 O6 74.6(4) . .
O3 W1 O6 71.2(4) . .
O7 W2 O3 100.6(5) . .
O7 W2 O8 100.7(6) . .
O3 W2 O8 90.8(6) . .
O7 W2 O43 98.1(5) . .
O3 W2 O43 90.8(5) . .
O8 W2 O43 160.5(6) . .
O7 W2 O9 102.7(5) . .
O3 W2 O9 156.7(5) . .
O8 W2 O9 84.4(6) . .
O43 W2 O9 86.5(5) . .
O7 W2 O6 170.9(5) . .
O3 W2 O6 72.9(5) . .
O8 W2 O6 85.9(5) . .
O43 W2 O6 76.0(4) . .
O9 W2 O6 84.0(4) . .
O10 W3 O9 102.1(5) . .
O10 W3 O9 102.1(5) . 7_565
O9 W3 O9 88.3(7) . 7_565
O10 W3 O12 99.2(5) . .
O9 W3 O12 88.6(5) . .
O9 W3 O12 158.7(5) 7_565 .
O10 W3 O12 99.2(5) . 7_565
O9 W3 O12 158.7(5) . 7_565
O9 W3 O12 88.6(5) 7_565 7_565
O12 W3 O12 86.7(7) . 7_565
O10 W3 O11 169.1(7) . .
O9 W3 O11 85.6(5) . .
O9 W3 O11 85.6(5) 7_565 .
O12 W3 O11 73.1(5) . .
O12 W3 O11 73.1(5) 7_565 .
O15 W4 O16 105.7(6) . .
O15 W4 O14 101.3(6) . .
O16 W4 O14 91.2(6) . .
O15 W4 O12 98.4(6) . .
O16 W4 O12 155.6(5) . .
O14 W4 O12 87.6(6) . .
O15 W4 O13 99.2(5) . .
O16 W4 O13 87.8(5) . .
O14 W4 O13 159.0(6) . .
O12 W4 O13 84.8(5) . .
O15 W4 O11 168.7(6) . .
O16 W4 O11 84.2(5) . .
O14 W4 O11 72.6(5) . .
O12 W4 O11 72.2(5) . .
O13 W4 O11 86.5(4) . .
O15 W4 Na1 94.2(4) . .
O16 W4 Na1 44.1(4) . .
O14 W4 Na1 51.1(5) . .
O12 W4 Na1 138.5(3) . .
O13 W4 Na1 131.9(4) . .
O11 W4 Na1 89.2(4) . .
O17 W5 O18 100.2(5) . .
O17 W5 O13 103.7(5) . .
O18 W5 O13 88.2(5) . .
O17 W5 O5 101.7(5) . .
O18 W5 O5 88.8(5) . .
O13 W5 O5 154.5(4) . .
O17 W5 O43 96.8(5) . .
O18 W5 O43 163.0(5) . .
O13 W5 O43 87.3(5) . .
O5 W5 O43 88.2(5) . .
O17 W5 O6 168.3(5) . .
O18 W5 O6 89.6(4) . .
O13 W5 O6 82.9(4) . .
O5 W5 O6 71.8(4) . .
O43 W5 O6 73.5(4) . .
O19 W6 O20 100.0(5) . .
O19 W6 O18 94.5(5) . .
O20 W6 O18 96.7(5) . .
O19 W6 O21 98.5(5) . .
O20 W6 O21 93.9(5) . .
O18 W6 O21 161.5(5) . .
O19 W6 O16 99.0(5) . .
O20 W6 O16 161.0(5) . .
O18 W6 O16 81.5(5) . .
O21 W6 O16 83.5(5) . .
O19 W6 O70 173.8(5) . .
O20 W6 O70 84.0(5) . .
O18 W6 O70 80.3(5) . .
O21 W6 O70 85.9(4) . .
O16 W6 O70 77.1(4) . .
O19 W6 Na1 88.3(4) . .
O20 W6 Na1 135.0(4) . .
O18 W6 Na1 126.9(4) . .
O21 W6 Na1 41.0(4) . .
O16 W6 Na1 46.0(4) . .
O70 W6 Na1 92.3(3) . .
O22 W7 O23 103.1(6) . .
O22 W7 O25 98.4(5) . .
O23 W7 O25 95.4(5) . .
O22 W7 O21 92.6(5) . .
O23 W7 O21 95.5(5) . .
O25 W7 O21 162.4(5) . .
O22 W7 O24 157.9(5) . .
O23 W7 O24 98.7(5) . .
O25 W7 O24 82.7(5) . .
O21 W7 O24 82.1(5) . .
O22 W7 O71 82.9(5) . .
O23 W7 O71 173.9(5) . .
O25 W7 O71 82.2(4) . .
O21 W7 O71 85.5(4) . .
O24 W7 O71 75.4(4) . .
O22 W7 Na1 133.3(4) . .
O23 W7 Na1 88.0(4) . .
O25 W7 Na1 126.0(4) . .
O21 W7 Na1 40.8(4) . .
O24 W7 Na1 43.8(4) . .
O71 W7 Na1 88.9(3) . .
O27 W8 O24 105.4(5) . .
O27 W8 O28 97.3(5) . .
O24 W8 O28 88.7(5) . .
O27 W8 O26 102.4(5) . .
O24 W8 O26 88.7(6) . .
O28 W8 O26 160.1(5) . .
O27 W8 O29 100.8(5) . .
O24 W8 O29 153.6(5) . .
O28 W8 O29 84.4(5) . .
O26 W8 O29 89.3(5) . .
O27 W8 O30 170.0(5) . .
O24 W8 O30 83.7(5) . .
O28 W8 O30 87.2(4) . .
O26 W8 O30 73.0(5) . .
O29 W8 O30 70.6(5) . .
O27 W8 Na1 94.4(4) . .
O24 W8 Na1 43.3(4) . .
O28 W8 Na1 131.9(4) . .
O26 W8 Na1 49.4(4) . .
O29 W8 Na1 138.4(3) . .
O30 W8 Na1 89.2(4) . .
O34 W9 O25 99.9(5) . .
O34 W9 O28 103.3(5) . .
O25 W9 O28 86.3(5) . .
O34 W9 O31 102.3(5) . .
O25 W9 O31 88.1(5) . .
O28 W9 O31 154.4(5) . .
O34 W9 O33 97.4(5) . .
O25 W9 O33 162.6(5) . .
O28 W9 O33 88.3(5) . .
O31 W9 O33 89.6(5) . .
O34 W9 O32 168.3(5) . .
O25 W9 O32 90.0(4) . .
O28 W9 O32 83.4(4) . .
O31 W9 O32 71.6(4) . .
O33 W9 O32 73.0(4) . .
O34 W9 K1 51.2(4) . .
O25 W9 K1 150.9(4) . .
O28 W9 K1 96.5(4) . .
O31 W9 K1 100.3(4) . .
O33 W9 K1 46.3(3) . .
O32 W9 K1 119.1(3) . .
O36 W10 O35 102.3(6) . .
O36 W10 O38 101.4(6) . .
O35 W10 O38 93.3(6) . .
O36 W10 O33 98.4(5) . .
O35 W10 O33 91.0(5) . .
O38 W10 O33 158.3(5) . .
O36 W10 O37 100.9(5) . .
O35 W10 O37 156.8(5) . .
O38 W10 O37 82.8(5) . .
O33 W10 O37 84.9(5) . .
O36 W10 O32 172.1(5) . .
O35 W10 O32 73.3(5) . .
O38 W10 O32 85.6(5) . .
O33 W10 O32 75.4(4) . .
O37 W10 O32 83.6(4) . .
O39 W11 O37 102.0(5) . 7_565
O39 W11 O37 102.0(5) . .
O37 W11 O37 89.1(7) 7_565 .
O39 W11 O29 95.8(5) . .
O37 W11 O29 162.0(5) 7_565 .
O37 W11 O29 89.2(5) . .
O39 W11 O29 95.8(5) . 7_565
O37 W11 O29 89.2(5) 7_565 7_565
O37 W11 O29 162.0(5) . 7_565
O29 W11 O29 86.9(6) . 7_565
O39 W11 O30 164.7(6) . .
O37 W11 O30 88.8(5) 7_565 .
O37 W11 O30 88.8(5) . .
O29 W11 O30 73.2(4) . .
O29 W11 O30 73.2(4) 7_565 .
O40 W12 O41 105.4(5) . .
O40 W12 O42 91.7(6) . .
O41 W12 O42 101.0(6) . .
O40 W12 O31 93.3(5) . 6_556
O41 W12 O31 96.8(5) . 6_556
O42 W12 O31 159.5(6) . 6_556
O40 W12 O35 157.1(5) . 6_556
O41 W12 O35 97.4(5) . 6_556
O42 W12 O35 85.9(5) . 6_556
O31 W12 O35 81.8(5) 6_556 6_556
O40 W12 O32 85.7(5) . 6_556
O41 W12 O32 166.8(5) . 6_556
O42 W12 O32 85.5(5) . 6_556
O31 W12 O32 75.0(4) 6_556 6_556
O35 W12 O32 71.4(4) 6_556 6_556
O30 As1 O32 96.1(5) . 7_565
O30 As1 O32 96.1(5) . .
O32 As1 O32 99.2(7) 7_565 .
O11 As2 O6 96.1(5) . .
O11 As2 O6 96.1(5) . 7_565
O6 As2 O6 98.7(7) . 7_565
O19 Dy1 O19 66.9(6) . 7_565
O19 Dy1 O4 78.4(4) . .
O19 Dy1 O4 116.8(4) 7_565 .
O19 Dy1 O4 116.8(4) . 7_565
O19 Dy1 O4 78.4(4) 7_565 7_565
O4 Dy1 O4 72.5(6) . 7_565
O19 Dy1 O52 146.5(3) . .
O19 Dy1 O52 146.5(3) 7_565 .
O4 Dy1 O52 82.6(4) . .
O4 Dy1 O52 82.6(4) 7_565 .
O19 Dy1 O51 84.2(5) . .
O19 Dy1 O51 84.2(5) 7_565 .
O4 Dy1 O51 143.6(3) . .
O4 Dy1 O51 143.6(3) 7_565 .
O52 Dy1 O51 95.4(6) . .
O19 Dy1 O50 76.9(4) . .
O19 Dy1 O50 137.5(4) 7_565 .
O4 Dy1 O50 74.7(4) . .
O4 Dy1 O50 140.3(4) 7_565 .
O52 Dy1 O50 71.6(3) . .
O51 Dy1 O50 70.3(3) . .
O19 Dy1 O50 137.5(4) . 7_565
O19 Dy1 O50 76.9(4) 7_565 7_565
O4 Dy1 O50 140.3(4) . 7_565
O4 Dy1 O50 74.7(4) 7_565 7_565
O52 Dy1 O50 71.6(3) . 7_565
O51 Dy1 O50 70.3(3) . 7_565
O50 Dy1 O50 121.9(6) . 7_565
O20 Dy2 O56 134.9(5) . .
O20 Dy2 O55 148.0(5) . .
O56 Dy2 O55 75.3(5) . .
O20 Dy2 O57 106.1(5) . .
O56 Dy2 O57 77.2(6) . .
O55 Dy2 O57 88.8(7) . .
O20 Dy2 O54 88.8(5) . .
O56 Dy2 O54 75.5(5) . .
O55 Dy2 O54 90.6(7) . .
O57 Dy2 O54 152.0(5) . .
O20 Dy2 O53 75.0(4) . .
O56 Dy2 O53 135.9(5) . .
O55 Dy2 O53 74.2(5) . .
O57 Dy2 O53 132.6(5) . .
O54 Dy2 O53 73.7(5) . .
O20 Dy2 O22 69.0(4) . .
O56 Dy2 O22 66.5(4) . .
O55 Dy2 O22 141.8(5) . .
O57 Dy2 O22 84.6(4) . .
O54 Dy2 O22 78.7(4) . .
O53 Dy2 O22 134.6(4) . .
O20 Dy2 O58 72.4(6) . .
O56 Dy2 O58 140.0(6) . .
O55 Dy2 O58 89.2(7) . .
O57 Dy2 O58 65.6(6) . .
O54 Dy2 O58 142.4(5) . .
O53 Dy2 O58 70.1(5) . .
O22 Dy2 O58 121.2(5) . .
O20 Dy2 K1 115.7(3) . 6_656
O56 Dy2 K1 76.5(4) . 6_656
O55 Dy2 K1 53.1(6) . 6_656
O57 Dy2 K1 138.1(4) . 6_656
O54 Dy2 K1 38.4(4) . 6_656
O53 Dy2 K1 59.8(3) . 6_656
O22 Dy2 K1 113.5(3) . 6_656
O58 Dy2 K1 122.7(4) . 6_656
O40 Dy3 O40 71.0(5) 7_565 .
O40 Dy3 O60 80.9(4) 7_565 .
O40 Dy3 O60 80.9(4) . .
O40 Dy3 O59 73.6(4) 7_565 7_565
O40 Dy3 O59 138.5(4) . 7_565
O60 Dy3 O59 72.6(3) . 7_565
O40 Dy3 O59 138.5(4) 7_565 .
O40 Dy3 O59 73.7(4) . .
O60 Dy3 O59 72.6(3) . .
O59 Dy3 O59 125.0(6) 7_565 .
O40 Dy3 O23 79.1(4) 7_565 4_455
O40 Dy3 O23 117.5(4) . 4_455
O60 Dy3 O23 145.9(3) . 4_455
O59 Dy3 O23 75.4(4) 7_565 4_455
O59 Dy3 O23 138.0(4) . 4_455
O40 Dy3 O23 117.5(4) 7_565 6_556
O40 Dy3 O23 79.1(4) . 6_556
O60 Dy3 O23 145.9(3) . 6_556
O59 Dy3 O23 138.0(4) 7_565 6_556
O59 Dy3 O23 75.4(4) . 6_556
O23 Dy3 O23 68.2(5) 4_455 6_556
O40 Dy3 O39 144.0(3) 7_565 .
O40 Dy3 O39 144.0(3) . .
O60 Dy3 O39 94.7(6) . .
O59 Dy3 O39 71.0(3) 7_565 .
O59 Dy3 O39 71.0(3) . .
O23 Dy3 O39 85.8(4) 4_455 .
O23 Dy3 O39 85.8(4) 6_556 .
O63 K1 O33 108.0(5) . .
O63 K1 O7 81.9(4) . 5_656
O33 K1 O7 122.6(5) . 5_656
O63 K1 O62 104.6(8) . .
O33 K1 O62 86.4(8) . .
O7 K1 O62 147.4(8) 5_656 .
O63 K1 O54 169.3(5) . 6_556
O33 K1 O54 77.5(4) . 6_556
O7 K1 O54 87.5(5) 5_656 6_556
O62 K1 O54 84.6(8) . 6_556
O63 K1 O34 60.3(4) . .
O33 K1 O34 55.5(4) . .
O7 K1 O34 87.9(4) 5_656 .
O62 K1 O34 123.4(8) . .
O54 K1 O34 119.2(4) 6_556 .
O63 K1 O61 122.2(5) . .
O33 K1 O61 66.4(4) . .
O7 K1 O61 61.5(4) 5_656 .
O62 K1 O61 130.7(8) . .
O54 K1 O61 50.9(4) 6_556 .
O34 K1 O61 74.4(4) . .
O63 K1 W9 82.7(4) . .
O33 K1 W9 29.7(2) . .
O7 K1 W9 104.6(4) 5_656 .
O62 K1 W9 107.9(7) . .
O54 K1 W9 99.7(3) 6_556 .
O34 K1 W9 25.8(2) . .
O61 K1 W9 67.2(3) . .
O63 K1 Dy2 146.2(4) . 6_556
O33 K1 Dy2 105.7(3) . 6_556
O7 K1 Dy2 79.0(3) 5_656 6_556
O62 K1 Dy2 78.6(7) . 6_556
O54 K1 Dy2 29.4(3) 6_556 6_556
O34 K1 Dy2 145.3(4) . 6_556
O61 K1 Dy2 71.2(3) . 6_556
W9 K1 Dy2 129.0(2) . 6_556
O21 Na1 O21 98.0(6) 7_565 .
O21 Na1 O24 63.8(4) 7_565 7_565
O21 Na1 O24 119.0(5) . 7_565
O21 Na1 O24 119.0(5) 7_565 .
O21 Na1 O24 63.8(4) . .
O24 Na1 O24 75.7(6) 7_565 .
O21 Na1 O16 119.6(5) 7_565 .
O21 Na1 O16 63.9(4) . .
O24 Na1 O16 175.8(6) 7_565 .
O24 Na1 O16 103.8(4) . .
O21 Na1 O16 63.9(4) 7_565 7_565
O21 Na1 O16 119.6(5) . 7_565
O24 Na1 O16 103.8(4) 7_565 7_565
O24 Na1 O16 175.8(6) . 7_565
O16 Na1 O16 76.4(6) . 7_565
O21 Na1 O26 121.7(4) 7_565 .
O21 Na1 O26 121.7(4) . .
O24 Na1 O26 60.1(4) 7_565 .
O24 Na1 O26 60.1(4) . .
O16 Na1 O26 115.9(5) . .
O16 Na1 O26 115.9(5) 7_565 .
O21 Na1 O14 121.0(4) 7_565 .
O21 Na1 O14 121.0(4) . .
O24 Na1 O14 117.6(5) 7_565 .
O24 Na1 O14 117.6(5) . .
O16 Na1 O14 58.8(4) . .
O16 Na1 O14 58.8(4) 7_565 .
O26 Na1 O14 75.1(5) . .
O21 Na1 W8 134.6(4) 7_565 .
O21 Na1 W8 89.2(3) . .
O24 Na1 W8 73.5(3) 7_565 .
O24 Na1 W8 30.0(3) . .
O16 Na1 W8 103.9(3) . .
O16 Na1 W8 145.8(5) 7_565 .
O26 Na1 W8 32.51(17) . .
O14 Na1 W8 91.5(4) . .
O21 Na1 W8 89.2(3) 7_565 7_565
O21 Na1 W8 134.6(4) . 7_565
O24 Na1 W8 30.0(3) 7_565 7_565
O24 Na1 W8 73.5(3) . 7_565
O16 Na1 W8 145.8(5) . 7_565
O16 Na1 W8 103.9(3) 7_565 7_565
O26 Na1 W8 32.51(17) . 7_565
O14 Na1 W8 91.5(4) . 7_565
W8 Na1 W8 56.68(16) . 7_565
O21 Na1 W6 30.9(3) 7_565 7_565
O21 Na1 W6 102.3(4) . 7_565
O24 Na1 W6 88.8(3) 7_565 7_565
O24 Na1 W6 148.2(4) . 7_565
O16 Na1 W6 93.6(4) . 7_565
O16 Na1 W6 35.4(3) 7_565 7_565
O26 Na1 W6 134.09(14) . 7_565
O14 Na1 W6 94.2(3) . 7_565
W8 Na1 W6 162.1(2) . 7_565
W8 Na1 W6 106.11(5) 7_565 7_565
O21 Na1 W6 102.3(4) 7_565 .
O21 Na1 W6 30.9(3) . .
O24 Na1 W6 148.2(4) 7_565 .
O24 Na1 W6 88.8(3) . .
O16 Na1 W6 35.4(3) . .
O16 Na1 W6 93.6(4) 7_565 .
O26 Na1 W6 134.09(14) . .
O14 Na1 W6 94.2(3) . .
W8 Na1 W6 106.11(5) . .
W8 Na1 W6 162.1(2) 7_565 .
W6 Na1 W6 90.4(2) 7_565 .
O70 C1 O71 128.3(16) . .
O70 C1 C2 114.6(15) . .
O71 C1 C2 117.0(15) . .
N1 C2 C1 110.8(15) . .
W1 O2 W1 146.2(9) . 7_565
W2 O3 W1 120.5(6) . .
W1 O4 Dy1 158.1(6) . .
W5 O5 W1 120.8(5) . .
As2 O6 W1 114.1(5) . .
As2 O6 W2 134.2(6) . .
W1 O6 W2 95.5(4) . .
As2 O6 W5 121.3(5) . .
W1 O6 W5 92.5(4) . .
W2 O6 W5 89.5(4) . .
W2 O7 K1 169.7(6) . 5_656
W2 O8 W2 154.9(9) . 7_565
W3 O9 W2 149.2(6) . .
As2 O11 W3 136.4(9) . .
As2 O11 W4 116.0(6) . .
W3 O11 W4 93.3(5) . .
As2 O11 W4 116.0(6) . 7_565
W3 O11 W4 93.3(5) . 7_565
W4 O11 W4 91.4(6) . 7_565
W4 O12 W3 121.4(6) . .
W5 O13 W4 146.5(7) . .
W4 O14 W4 123.4(9) 7_565 .
W4 O14 Na1 97.0(5) 7_565 .
W4 O14 Na1 97.0(5) . .
W4 O16 W6 150.0(6) . .
W4 O16 Na1 106.8(5) . .
W6 O16 Na1 98.6(5) . .
W5 O18 W6 155.9(7) . .
W6 O19 Dy1 165.3(7) . .
W6 O20 Dy2 151.7(6) . .
W7 O21 W6 137.0(6) . .
W7 O21 Na1 108.6(5) . .
W6 O21 Na1 108.1(5) . .
W7 O22 Dy2 155.1(7) . .
W7 O23 Dy3 161.7(6) . 6_656
W8 O24 W7 145.5(6) . .
W8 O24 Na1 106.7(5) . .
W7 O24 Na1 101.2(5) . .
W7 O25 W9 155.4(7) . .
W8 O26 W8 122.0(8) . 7_565
W8 O26 Na1 98.0(5) . .
W8 O26 Na1 98.0(5) 7_565 .
W8 O28 W9 148.1(6) . .
W11 O29 W8 121.1(5) . .
As1 O30 W11 133.8(8) . .
As1 O30 W8 115.8(5) . 7_565
W11 O30 W8 95.1(5) . 7_565
As1 O30 W8 115.8(5) . .
W11 O30 W8 95.1(5) . .
W8 O30 W8 92.1(5) 7_565 .
W9 O31 W12 120.0(6) . 6_656
As1 O32 W12 112.9(5) . 6_656
As1 O32 W10 134.4(6) . .
W12 O32 W10 95.6(4) 6_656 .
As1 O32 W9 121.3(5) . .
W12 O32 W9 93.1(4) 6_656 .
W10 O32 W9 90.2(4) . .
W10 O33 W9 121.2(6) . .
W10 O33 K1 133.9(6) . .
W9 O33 K1 104.0(5) . .
W9 O34 K1 103.0(5) . .
W10 O35 W12 119.7(6) . 6_656
W11 O37 W10 148.0(6) . .
W10 O38 W10 157.8(9) . 7_565
W11 O39 Dy3 136.0(8) . .
W12 O40 Dy3 158.6(6) . .
W12 O42 W12 144.5(9) . 7_565
W2 O43 W5 120.8(5) . .
Dy2 O54 K1 112.2(5) . 6_656
C1 O70 W6 134.0(11) . .
C1 O71 W7 131.5(10) . .

loop_
_geom_bond_atom_site_label_1
_geom_bond_atom_site_label_2
_geom_bond_distance
_geom_bond_site_symmetry_2
W1 O1 1.718(12) .
W1 O4 1.786(12) .
W1 O2 1.893(5) .
W1 O5 1.982(11) .
W1 O3 2.071(11) .
W1 O6 2.271(11) .
W2 O7 1.716(12) .
W2 O3 1.867(11) .
W2 O8 1.900(4) .
W2 O43 1.921(10) .
W2 O9 1.947(11) .
W2 O6 2.347(11) .
W3 O10 1.725(16) .
W3 O9 1.893(11) .
W3 O9 1.893(11) 7_565
W3 O12 1.936(11) .
W3 O12 1.936(11) 7_565
W3 O11 2.298(16) .
W4 O15 1.693(12) .
W4 O16 1.814(12) .
W4 O14 1.904(8) .
W4 O12 1.931(12) .
W4 O13 1.945(11) .
W4 O11 2.342(11) .
W4 Na1 3.574(9) .
W5 O17 1.717(12) .
W5 O18 1.885(11) .
W5 O13 1.908(12) .
W5 O5 1.924(11) .
W5 O43 1.949(11) .
W5 O6 2.431(11) .
W6 O19 1.758(12) .
W6 O20 1.788(11) .
W6 O18 1.913(11) .
W6 O21 1.931(11) .
W6 O16 2.095(11) .
W6 O70 2.249(12) .
W6 Na1 3.573(7) .
W7 O22 1.742(12) .
W7 O23 1.753(11) .
W7 O25 1.906(11) .
W7 O21 1.920(11) .
W7 O24 2.092(11) .
W7 O71 2.252(11) .
W7 Na1 3.577(7) .
W8 O27 1.717(11) .
W8 O24 1.840(11) .
W8 O28 1.912(11) .
W8 O26 1.913(7) .
W8 O29 1.948(11) .
W8 O30 2.325(11) .
W8 Na1 3.525(9) .
W9 O34 1.702(11) .
W9 O25 1.918(12) .
W9 O28 1.930(11) .
W9 O31 1.932(11) .
W9 O33 1.946(11) .
W9 O32 2.411(11) .
W9 K1 3.807(9) .
W10 O36 1.722(11) .
W10 O35 1.839(12) .
W10 O38 1.900(3) .
W10 O33 1.912(11) .
W10 O37 1.964(12) .
W10 O32 2.335(11) .
W11 O39 1.758(16) .
W11 O37 1.877(11) 7_565
W11 O37 1.877(11) .
W11 O29 1.914(10) .
W11 O29 1.914(10) 7_565
W11 O30 2.233(16) .
W12 O40 1.737(11) .
W12 O41 1.744(12) .
W12 O42 1.904(5) .
W12 O31 1.968(11) 6_556
W12 O35 2.078(12) 6_556
W12 O32 2.240(11) 6_556
As1 O30 1.795(16) .
As1 O32 1.826(11) 7_565
As1 O32 1.826(11) .
As2 O11 1.757(16) .
As2 O6 1.800(11) .
As2 O6 1.800(11) 7_565
Dy1 O19 2.314(12) .
Dy1 O19 2.314(12) 7_565
Dy1 O4 2.316(12) .
Dy1 O4 2.316(12) 7_565
Dy1 O52 2.369(16) .
Dy1 O51 2.377(18) .
Dy1 O50 2.428(12) .
Dy1 O50 2.428(12) 7_565
Dy2 O20 2.251(12) .
Dy2 O56 2.321(14) .
Dy2 O55 2.342(15) .
Dy2 O57 2.363(14) .
Dy2 O54 2.370(13) .
Dy2 O53 2.416(12) .
Dy2 O22 2.465(12) .
Dy2 O58 2.484(17) .
Dy2 K1 4.472(9) 6_656
Dy3 O40 2.338(11) 7_565
Dy3 O40 2.338(11) .
Dy3 O60 2.343(16) .
Dy3 O59 2.390(12) 7_565
Dy3 O59 2.390(12) .
Dy3 O23 2.399(11) 4_455
Dy3 O23 2.400(11) 6_556
Dy3 O39 2.404(16) .
K1 O63 2.783(17) .
K1 O33 2.835(13) .
K1 O7 2.836(15) 5_656
K1 O62 2.94(4) .
K1 O54 3.001(16) 6_556
K1 O34 3.044(14) .
K1 O61 3.364(17) .
K1 Dy2 4.472(9) 6_556
Na1 O21 2.468(13) 7_565
Na1 O21 2.468(13) .
Na1 O24 2.524(14) 7_565
Na1 O24 2.525(14) .
Na1 O16 2.599(14) .
Na1 O16 2.599(14) 7_565
Na1 O26 2.704(18) .
Na1 O14 2.802(19) .
Na1 W8 3.525(9) 7_565
Na1 W6 3.573(7) 7_565
C1 O70 1.226(19) .
C1 O71 1.27(2) .
C1 C2 1.51(2) .
C2 N1 1.50(2) .
O2 W1 1.893(5) 7_565
O7 K1 2.836(15) 5_656
O8 W2 1.900(4) 7_565
O11 W4 2.342(11) 7_565
O14 W4 1.904(8) 7_565
O23 Dy3 2.400(11) 6_656
O26 W8 1.913(7) 7_565
O30 W8 2.324(11) 7_565
O31 W12 1.968(11) 6_656
O32 W12 2.240(11) 6_656
O35 W12 2.078(12) 6_656
O38 W10 1.900(3) 7_565
O42 W12 1.904(5) 7_565
O54 K1 3.001(16) 6_656
